data_4022244
loop_
_publ_author_name
'Anxin Wu'
'Arindam Chakraborty'
'Dariusz Witt'
'Jason Lagona'
'Fehmi Damkaci'
'Marie A. Ofori'
'Jessica K. Chiles'
'James C. Fettinger'
'Lyle Isaacs'

_publ_section_title
;
 Methylene-Bridged Glycoluril Dimers: Synthetic Methods
;
_journal_name_full 'Journal of Organic Chemistry'
_journal_page_first 5817
_journal_page_last 5830
_journal_paper_doi 10.1021/jo0258958
_journal_volume 67
_journal_year 2002
_chemical_formula_sum 'C42 H48 N8 O12'
_chemical_formula_weight 856.88
_chemical_name_systematic
; 
 ? 
;
_space_group_IT_number 14
_symmetry_cell_setting monoclinic
_symmetry_space_group_name_Hall '-P 2ybc'
_symmetry_space_group_name_H-M 'P 1 21/c 1'
_atom_sites_solution_hydrogens geom
_atom_sites_solution_primary direct
_atom_sites_solution_secondary difmap
_audit_creation_method SHELXL-97
_cell_angle_alpha 90.00
_cell_angle_beta 105.506(2)
_cell_angle_gamma 90.00
_cell_formula_units_Z 4
_cell_length_a 20.9952(17)
_cell_length_b 16.8963(13)
_cell_length_c 11.9470(9)
_cell_measurement_reflns_used 6806
_cell_measurement_temperature 193(2)
_cell_measurement_theta_max 27.53
_cell_measurement_theta_min 2.15
_cell_volume 4083.8(6)
_computing_cell_refinement 'Bruker SMART'
_computing_data_collection 'Bruker SMART'
_computing_data_reduction 'Bruker SAINT'
_computing_molecular_graphics 'Bruker SHELXTL'
_computing_publication_material 'Bruker SHELXTL'
_computing_structure_refinement 'SHELXL-97 (Sheldrick, 1997)'
_computing_structure_solution 'SHELXS-97 (Sheldrick, 1990)'
_diffrn_ambient_temperature 193(2)
_diffrn_measured_fraction_theta_full 1.000
_diffrn_measured_fraction_theta_max 1.000
_diffrn_measurement_device_type 'CCD area detector'
_diffrn_measurement_method 'phi and omega scans'
_diffrn_radiation_monochromator graphite
_diffrn_radiation_source 'fine-focus sealed tube'
_diffrn_radiation_type MoK\a
_diffrn_radiation_wavelength 0.71073
_diffrn_reflns_av_R_equivalents 0.0399
_diffrn_reflns_av_sigmaI/netI 0.0331
_diffrn_reflns_limit_h_max 24
_diffrn_reflns_limit_h_min -24
_diffrn_reflns_limit_k_max 20
_diffrn_reflns_limit_k_min -20
_diffrn_reflns_limit_l_max 14
_diffrn_reflns_limit_l_min -14
_diffrn_reflns_number 27821
_diffrn_reflns_theta_full 25.00
_diffrn_reflns_theta_max 25.00
_diffrn_reflns_theta_min 1.57
_diffrn_standards_decay_% 0
_exptl_absorpt_coefficient_mu 0.104
_exptl_absorpt_correction_type 'Empirical, SADABS'
_exptl_crystal_colour Colorless
_exptl_crystal_density_diffrn 1.394
_exptl_crystal_density_meas 0
_exptl_crystal_density_method 'not measured'
_exptl_crystal_description Block
_exptl_crystal_F_000 1808
_exptl_crystal_size_max 0.338
_exptl_crystal_size_mid 0.337
_exptl_crystal_size_min 0.233
_refine_diff_density_max 0.485
_refine_diff_density_min -0.362
_refine_diff_density_rms 0.079
_refine_ls_extinction_method none
_refine_ls_goodness_of_fit_ref 1.087
_refine_ls_hydrogen_treatment mixed
_refine_ls_matrix_type full
_refine_ls_number_parameters 760
_refine_ls_number_reflns 7192
_refine_ls_number_restraints 3
_refine_ls_restrained_S_all 1.087
_refine_ls_R_factor_all 0.0774
_refine_ls_R_factor_gt 0.0554
_refine_ls_shift/su_max 0.000
_refine_ls_shift/su_mean 0.000
_refine_ls_structure_factor_coef Fsqd
_refine_ls_weighting_details 'calc w=1/[\s^2^(Fo^2^)+(0.0994P)^2^+0.6457P] where P=(Fo^2^+2Fc^2^)/3'
_refine_ls_weighting_scheme calc
_refine_ls_wR_factor_gt 0.1372
_refine_ls_wR_factor_ref 0.1542
_reflns_number_gt 5379
_reflns_number_total 7192
_reflns_threshold_expression >2sigma(I)
_cod_data_source_file jo0258958_s2_3.cif
_cod_data_source_block 38s
_cod_depositor_comments
;
The following automatic conversions were performed:
'_symmetry_cell_setting' value 'Monoclinic' changed to 'monoclinic'
according to '/home/saulius/struct/CIF-dictionaries/cif_core.dic'
dictionary named 'cif_core.dic' version 2.4.1 from 2010-06-29.

Automatic conversion script
Id: cif_fix_enum 1527 2010-12-29 10:47:43Z saulius 
;
_cod_original_sg_symbol_H-M 'P 21/c'
_cod_database_code 4022244

loop_
_symmetry_equiv_pos_as_xyz
'x, y, z'
'-x, y+1/2, -z+1/2'
'-x, -y, -z'
'x, -y-1/2, z-1/2'

loop_
_atom_site_label
_atom_site_type_symbol
_atom_site_fract_x
_atom_site_fract_y
_atom_site_fract_z
_atom_site_U_iso_or_equiv
_atom_site_adp_type
_atom_site_occupancy
_atom_site_symmetry_multiplicity
_atom_site_calc_flag
_atom_site_refinement_flags
_atom_site_disorder_assembly
_atom_site_disorder_group
C1 C 0.14851(11) 0.15997(13) 0.72184(18) 0.0338(5) Uani 1 1 d . A .
H1 H 0.1787(12) 0.1280(15) 0.698(2) 0.040(6) Uiso 1 1 d . . .
C2 C 0.08211(11) 0.14169(13) 0.69190(19) 0.0373(5) Uani 1 1 d . . .
C2A C 0.05538(15) 0.07326(16) 0.6130(2) 0.0473(6) Uani 1 1 d . . .
H2A1 H 0.0906(15) 0.0442(19) 0.592(3) 0.065(9) Uiso 1 1 d . . .
H2A2 H 0.0241(15) 0.0912(17) 0.542(3) 0.064(8) Uiso 1 1 d . . .
H2A3 H 0.0314(16) 0.032(2) 0.647(3) 0.083(10) Uiso 1 1 d . . .
C3 C 0.03944(11) 0.18817(13) 0.7356(2) 0.0406(5) Uani 1 1 d . . .
C3A C -0.03287(14) 0.17136(19) 0.7073(3) 0.0564(7) Uani 1 1 d . . .
H3A1 H -0.0558(15) 0.2035(19) 0.752(3) 0.065(9) Uiso 1 1 d . . .
H3A2 H -0.0396(13) 0.1158(19) 0.724(2) 0.060(8) Uiso 1 1 d . . .
H3A3 H -0.0509(16) 0.184(2) 0.630(3) 0.081(11) Uiso 1 1 d . . .
C4 C 0.06583(12) 0.25231(14) 0.8063(2) 0.0385(5) Uani 1 1 d . . .
H4 H 0.0375(11) 0.2861(14) 0.835(2) 0.036(6) Uiso 1 1 d . . .
C4A C 0.13155(11) 0.27102(12) 0.83437(17) 0.0324(5) Uani 1 1 d . A .
C5 C 0.15710(12) 0.34228(12) 0.90857(18) 0.0326(5) Uani 1 1 d . . .
H5A H 0.1171(10) 0.3679(13) 0.9244(19) 0.029(5) Uiso 1 1 d . . .
H5B H 0.1918(12) 0.3269(14) 0.980(2) 0.043(6) Uiso 1 1 d . . .
N5 N 0.18833(8) 0.40026(10) 0.84946(14) 0.0293(4) Uani 1 1 d . . .
C5B C 0.25375(10) 0.39042(12) 0.83709(16) 0.0285(4) Uani 1 1 d . A .
C5C C 0.30878(11) 0.39830(12) 0.95111(17) 0.0309(5) Uani 1 1 d . . .
C5D C 0.33608(16) 0.42339(17) 1.1509(2) 0.0505(7) Uani 1 1 d . . .
H5D1 H 0.3670(14) 0.3777(18) 1.155(3) 0.061(8) Uiso 1 1 d . . .
H5D2 H 0.3112(15) 0.4188(19) 1.210(3) 0.073(9) Uiso 1 1 d . . .
C5E C 0.37024(17) 0.50087(19) 1.1611(3) 0.0564(7) Uani 1 1 d . . .
H5E1 H 0.3932(14) 0.5054(18) 1.094(3) 0.068(9) Uiso 1 1 d . . .
H5E2 H 0.4077(17) 0.501(2) 1.226(3) 0.080(10) Uiso 1 1 d . . .
H5E3 H 0.3389(16) 0.544(2) 1.159(3) 0.072(10) Uiso 1 1 d . . .
O5C O 0.36529(8) 0.38765(10) 0.95371(14) 0.0462(4) Uani 1 1 d . . .
O5D O 0.28583(8) 0.41734(9) 1.03989(12) 0.0390(4) Uani 1 1 d . . .
C6 C 0.15368(10) 0.45892(12) 0.78223(17) 0.0285(4) Uani 1 1 d . . .
N6 N 0.19358(8) 0.49308(10) 0.71902(14) 0.0293(4) Uani 1 1 d . . .
O6 O 0.09760(7) 0.47860(9) 0.77693(13) 0.0374(4) Uani 1 1 d . . .
C6B C 0.25743(10) 0.45471(12) 0.74289(16) 0.0283(4) Uani 1 1 d . A .
C6C C 0.31219(11) 0.51561(12) 0.79089(18) 0.0320(5) Uani 1 1 d . . .
O6C O 0.31045(8) 0.55404(9) 0.87445(13) 0.0389(4) Uani 1 1 d . A .
O6D O 0.35632(8) 0.52064(10) 0.73179(14) 0.0454(4) Uani 0.85 1 d PD A 1
C6D C 0.40513(15) 0.5848(2) 0.7675(3) 0.0475(7) Uani 0.85 1 d PD A 1
H6D1 H 0.421(2) 0.588(3) 0.690(5) 0.094(14) Uiso 0.85 1 d P B 1
H6D2 H 0.3807(18) 0.630(2) 0.783(3) 0.063(10) Uiso 0.85 1 d P C 1
C6E C 0.45895(19) 0.5590(3) 0.8693(4) 0.0697(10) Uani 0.85 1 d PD A 1
H6E1 H 0.440(2) 0.552(3) 0.943(5) 0.109(16) Uiso 0.85 1 d P D 1
H6E2 H 0.496(2) 0.598(3) 0.889(4) 0.095(14) Uiso 0.85 1 d P E 1
H6E3 H 0.483(2) 0.511(3) 0.850(4) 0.113(17) Uiso 0.85 1 d P F 1
O6DA O 0.35632(8) 0.52064(10) 0.73179(14) 0.0454(4) Uani 0.15 1 d PD A 2
C6DA C 0.4235(11) 0.544(2) 0.808(3) 0.103(10) Uiso 0.15 1 d PD A 2
H6D3 H 0.4228 0.5490 0.8899 0.124 Uiso 0.15 1 calc PR A 2
H6D4 H 0.4573 0.5038 0.8027 0.124 Uiso 0.15 1 calc PR A 2
C6EA C 0.437(3) 0.620(4) 0.760(8) 0.32(5) Uiso 0.15 1 d PD A 2
H6E4 H 0.3974 0.6538 0.7460 0.387 Uiso 0.15 1 calc PR A 2
H6E5 H 0.4479 0.6116 0.6859 0.387 Uiso 0.15 1 calc PR A 2
H6E6 H 0.4738 0.6465 0.8146 0.387 Uiso 0.15 1 calc PR A 2
C7 C 0.18392(12) 0.57836(12) 0.69791(19) 0.0314(5) Uani 1 1 d . . .
H7A H 0.1351(10) 0.5851(11) 0.6700(17) 0.020(5) Uiso 1 1 d . . .
H7B H 0.2015(11) 0.6084(14) 0.765(2) 0.038(6) Uiso 1 1 d . . .
N7 N 0.21730(9) 0.60514(10) 0.61348(14) 0.0302(4) Uani 1 1 d . . .
C7B C 0.20748(11) 0.57268(12) 0.49754(17) 0.0321(5) Uani 1 1 d . . .
C7C C 0.13457(12) 0.55978(13) 0.43123(18) 0.0381(5) Uani 1 1 d . . .
C7D C 0.02482(14) 0.5999(2) 0.4043(3) 0.0645(8) Uani 1 1 d . . .
H7D1 H 0.0121(18) 0.538(2) 0.398(3) 0.097(12) Uiso 1 1 d . . .
H7D2 H 0.0241(16) 0.625(2) 0.332(4) 0.087(11) Uiso 1 1 d . . .
C7E C -0.01488(18) 0.6430(3) 0.4702(3) 0.0787(11) Uani 1 1 d . . .
H7E1 H -0.0134(19) 0.608(3) 0.544(4) 0.112(14) Uiso 1 1 d . . .
H7E2 H -0.061(2) 0.644(3) 0.425(4) 0.117(14) Uiso 1 1 d . . .
H7E3 H 0.003(2) 0.705(3) 0.483(4) 0.114(14) Uiso 1 1 d . . .
O7C O 0.11905(9) 0.51566(11) 0.35056(15) 0.0562(5) Uani 1 1 d . . .
O7D O 0.09418(8) 0.60432(10) 0.47024(13) 0.0456(4) Uani 1 1 d . . .
C8 C 0.24832(10) 0.67766(11) 0.62546(17) 0.0298(4) Uani 1 1 d . . .
N8 N 0.25669(9) 0.69984(10) 0.52057(14) 0.0309(4) Uani 1 1 d . . .
C8B C 0.24228(10) 0.63676(12) 0.43754(17) 0.0302(5) Uani 1 1 d . . .
C8C C 0.19580(11) 0.66441(13) 0.32030(18) 0.0339(5) Uani 1 1 d . . .
C8D C 0.15697(13) 0.63208(16) 0.12192(19) 0.0445(6) Uani 1 1 d . . .
H8D1 H 0.1584(12) 0.6925(17) 0.101(2) 0.050(7) Uiso 1 1 d . . .
H8D2 H 0.1129(13) 0.6190(15) 0.129(2) 0.047(7) Uiso 1 1 d . . .
C8E C 0.17653(16) 0.57770(19) 0.0382(2) 0.0525(7) Uani 1 1 d . . .
H8E1 H 0.2160(16) 0.5920(19) 0.025(3) 0.068(9) Uiso 1 1 d . . .
H8E2 H 0.1426(19) 0.578(2) -0.030(4) 0.091(11) Uiso 1 1 d . . .
H8E3 H 0.1829(14) 0.5198(19) 0.068(3) 0.063(8) Uiso 1 1 d . . .
O8 O 0.26427(8) 0.71623(8) 0.71392(12) 0.0370(4) Uani 1 1 d . . .
O8C O 0.15554(8) 0.71486(10) 0.31395(14) 0.0487(4) Uani 1 1 d . . .
O8D O 0.20464(8) 0.62062(9) 0.23429(12) 0.0391(4) Uani 1 1 d . . .
C9 C 0.30064(11) 0.76474(12) 0.5094(2) 0.0340(5) Uani 1 1 d . . .
H9A H 0.2940(10) 0.8072(14) 0.558(2) 0.035(6) Uiso 1 1 d . . .
H9B H 0.2846(11) 0.7877(14) 0.428(2) 0.036(6) Uiso 1 1 d . . .
C9A C 0.37262(11) 0.74455(12) 0.53639(18) 0.0337(5) Uani 1 1 d . . .
C10 C 0.41876(12) 0.78678(14) 0.6196(2) 0.0386(5) Uani 1 1 d . . .
H10 H 0.4013(12) 0.8251(16) 0.659(2) 0.047(7) Uiso 1 1 d . . .
C11 C 0.48607(12) 0.77518(14) 0.6426(2) 0.0424(6) Uani 1 1 d . . .
C11A C 0.53314(16) 0.8251(2) 0.7319(3) 0.0591(7) Uani 1 1 d . . .
H11A H 0.5085(16) 0.866(2) 0.755(3) 0.076(10) Uiso 1 1 d . . .
H11B H 0.5662(15) 0.8502(19) 0.701(3) 0.064(8) Uiso 1 1 d . . .
H11C H 0.5578(17) 0.790(2) 0.796(3) 0.085(11) Uiso 1 1 d . . .
C12 C 0.50945(11) 0.71689(14) 0.5817(2) 0.0407(5) Uani 1 1 d . . .
C12A C 0.58150(14) 0.7025(2) 0.5994(3) 0.0550(7) Uani 1 1 d . . .
H12A H 0.6010(14) 0.745(2) 0.566(3) 0.067(9) Uiso 1 1 d . . .
H12B H 0.5926(16) 0.653(3) 0.575(3) 0.088(11) Uiso 1 1 d . . .
H12C H 0.6078(18) 0.703(2) 0.686(4) 0.094(11) Uiso 1 1 d . . .
C13 C 0.46328(12) 0.67246(14) 0.5010(2) 0.0391(5) Uani 1 1 d . . .
H13 H 0.4780(11) 0.6324(15) 0.459(2) 0.041(6) Uiso 1 1 d . . .
C13A C 0.39656(11) 0.68521(12) 0.47610(18) 0.0333(5) Uani 1 1 d . . .
C14 C 0.34995(12) 0.63687(14) 0.38356(19) 0.0357(5) Uani 1 1 d . . .
H14A H 0.3281(12) 0.6701(16) 0.318(2) 0.053(7) Uiso 1 1 d . . .
H14B H 0.3771(12) 0.5989(16) 0.361(2) 0.043(7) Uiso 1 1 d . . .
N14 N 0.29916(9) 0.59660(10) 0.42376(14) 0.0323(4) Uani 1 1 d . . .
C15 C 0.30010(12) 0.51849(12) 0.44970(17) 0.0362(5) Uani 1 1 d . . .
N15 N 0.24597(10) 0.50365(10) 0.49149(15) 0.0355(4) Uani 1 1 d . . .
O15 O 0.33983(9) 0.46981(9) 0.43776(14) 0.0489(4) Uani 1 1 d . . .
C16 C 0.23145(14) 0.42691(13) 0.52560(18) 0.0386(6) Uani 1 1 d . A .
H16A H 0.2461(12) 0.3893(15) 0.481(2) 0.044(7) Uiso 1 1 d . . .
H16B H 0.1822(12) 0.4204(13) 0.5125(19) 0.030(6) Uiso 1 1 d . . .
N16 N 0.26589(9) 0.40696(10) 0.64674(14) 0.0315(4) Uani 1 1 d . . .
C17 C 0.26517(10) 0.32712(12) 0.67079(17) 0.0305(5) Uani 1 1 d . A .
N17 N 0.26395(8) 0.31729(9) 0.78299(13) 0.0283(4) Uani 1 1 d . . .
O17 O 0.26569(8) 0.27371(8) 0.60341(12) 0.0399(4) Uani 1 1 d . . .
C18 C 0.24765(11) 0.24075(12) 0.82477(18) 0.0309(5) Uani 1 1 d . A .
H18A H 0.2659(11) 0.2402(14) 0.912(2) 0.042(6) Uiso 1 1 d . . .
H18B H 0.2710(10) 0.1998(13) 0.7931(18) 0.027(5) Uiso 1 1 d . . .
C18A C 0.17504(11) 0.22365(12) 0.79285(17) 0.0313(5) Uani 1 1 d . . .

loop_
_atom_site_aniso_label
_atom_site_aniso_U_11
_atom_site_aniso_U_22
_atom_site_aniso_U_33
_atom_site_aniso_U_23
_atom_site_aniso_U_13
_atom_site_aniso_U_12
C1 0.0474(13) 0.0274(11) 0.0262(11) 0.0041(8) 0.0091(9) 0.0010(9)
C2 0.0507(13) 0.0293(11) 0.0285(11) 0.0064(9) 0.0045(9) -0.0025(9)
C2A 0.0558(16) 0.0404(14) 0.0398(14) -0.0043(11) 0.0023(12) -0.0083(12)
C3 0.0471(13) 0.0322(12) 0.0391(12) 0.0067(10) 0.0055(10) -0.0035(10)
C3A 0.0531(16) 0.0448(17) 0.068(2) -0.0001(15) 0.0095(15) -0.0036(12)
C4 0.0467(13) 0.0313(12) 0.0395(12) 0.0067(10) 0.0149(10) 0.0038(10)
C4A 0.0471(13) 0.0261(11) 0.0249(10) 0.0058(8) 0.0112(9) 0.0004(9)
C5 0.0475(13) 0.0273(11) 0.0265(11) 0.0030(8) 0.0156(10) 0.0002(9)
N5 0.0409(10) 0.0259(9) 0.0220(8) 0.0010(7) 0.0098(7) 0.0001(7)
C5B 0.0412(12) 0.0257(10) 0.0186(10) -0.0005(8) 0.0080(8) 0.0001(8)
C5C 0.0453(13) 0.0240(10) 0.0204(10) -0.0002(8) 0.0036(9) 0.0017(9)
C5D 0.0758(18) 0.0534(16) 0.0167(11) -0.0032(10) 0.0025(11) -0.0071(14)
C5E 0.0663(18) 0.0611(18) 0.0362(15) -0.0179(13) 0.0040(14) -0.0133(15)
O5C 0.0474(10) 0.0518(10) 0.0336(9) -0.0103(7) 0.0004(7) 0.0079(8)
O5D 0.0585(10) 0.0397(9) 0.0179(7) -0.0046(6) 0.0086(7) -0.0078(7)
C6 0.0385(12) 0.0246(10) 0.0205(10) -0.0035(8) 0.0044(8) -0.0015(8)
N6 0.0412(10) 0.0236(9) 0.0214(8) -0.0002(7) 0.0056(7) 0.0007(7)
O6 0.0421(9) 0.0344(8) 0.0348(8) 0.0018(6) 0.0090(7) 0.0019(6)
C6B 0.0422(11) 0.0252(10) 0.0179(9) -0.0012(8) 0.0084(8) -0.0001(8)
C6C 0.0417(12) 0.0269(11) 0.0266(11) 0.0039(9) 0.0077(9) 0.0013(8)
O6C 0.0520(9) 0.0319(8) 0.0300(8) -0.0075(7) 0.0062(7) -0.0040(7)
O6D 0.0484(10) 0.0520(10) 0.0384(9) -0.0042(7) 0.0161(7) -0.0108(7)
C6D 0.0415(16) 0.0490(19) 0.0507(19) 0.0091(15) 0.0099(14) -0.0073(14)
C6E 0.049(2) 0.079(3) 0.070(3) -0.001(2) -0.0018(19) -0.008(2)
O6DA 0.0484(10) 0.0520(10) 0.0384(9) -0.0042(7) 0.0161(7) -0.0108(7)
C7 0.0479(14) 0.0247(11) 0.0223(10) 0.0003(8) 0.0104(9) 0.0017(9)
N7 0.0488(10) 0.0237(9) 0.0188(8) -0.0013(7) 0.0101(7) 0.0001(7)
C7B 0.0518(13) 0.0233(10) 0.0206(10) -0.0001(8) 0.0084(9) 0.0010(9)
C7C 0.0556(14) 0.0314(12) 0.0248(11) 0.0057(9) 0.0067(10) -0.0040(10)
C7D 0.0498(16) 0.097(3) 0.0418(16) 0.0075(16) 0.0037(12) 0.0011(16)
C7E 0.0555(19) 0.125(4) 0.054(2) 0.001(2) 0.0111(15) 0.012(2)
O7C 0.0726(12) 0.0482(10) 0.0385(10) -0.0144(8) -0.0014(8) -0.0083(9)
O7D 0.0475(9) 0.0566(11) 0.0297(8) -0.0007(7) 0.0053(7) -0.0006(8)
C8 0.0418(11) 0.0222(10) 0.0253(10) 0.0007(8) 0.0087(8) 0.0051(8)
N8 0.0484(10) 0.0228(9) 0.0223(8) -0.0005(7) 0.0108(7) 0.0013(7)
C8B 0.0448(12) 0.0238(10) 0.0213(10) 0.0017(8) 0.0078(8) 0.0012(8)
C8C 0.0445(12) 0.0318(12) 0.0254(11) 0.0052(9) 0.0092(9) 0.0001(10)
C8D 0.0548(16) 0.0474(15) 0.0237(11) 0.0037(10) -0.0026(10) -0.0036(11)
C8E 0.0600(18) 0.067(2) 0.0260(13) -0.0067(12) 0.0032(12) -0.0104(14)
O8 0.0586(10) 0.0279(8) 0.0241(7) -0.0062(6) 0.0105(7) -0.0017(7)
O8C 0.0579(11) 0.0526(10) 0.0349(9) 0.0117(7) 0.0112(8) 0.0177(8)
O8D 0.0583(10) 0.0352(8) 0.0194(7) 0.0003(6) 0.0028(7) 0.0019(7)
C9 0.0512(13) 0.0215(11) 0.0311(12) 0.0007(9) 0.0141(10) 0.0012(9)
C9A 0.0483(13) 0.0270(11) 0.0277(11) 0.0038(8) 0.0133(9) 0.0002(9)
C10 0.0530(14) 0.0319(12) 0.0335(12) -0.0018(9) 0.0163(10) -0.0038(10)
C11 0.0536(15) 0.0407(13) 0.0323(12) 0.0025(10) 0.0104(10) -0.0086(10)
C11A 0.0569(17) 0.069(2) 0.0498(17) -0.0112(15) 0.0104(14) -0.0151(16)
C12 0.0447(13) 0.0382(12) 0.0387(13) 0.0095(10) 0.0101(10) 0.0010(10)
C12A 0.0517(16) 0.0490(17) 0.0618(19) 0.0082(14) 0.0109(14) 0.0028(13)
C13 0.0540(14) 0.0333(12) 0.0327(12) 0.0051(10) 0.0165(10) 0.0075(10)
C13A 0.0466(13) 0.0288(11) 0.0267(10) 0.0041(9) 0.0135(9) 0.0022(9)
C14 0.0499(13) 0.0358(12) 0.0238(11) 0.0013(9) 0.0138(10) 0.0062(10)
N14 0.0490(11) 0.0257(9) 0.0224(9) 0.0011(7) 0.0102(8) 0.0032(7)
C15 0.0607(14) 0.0295(11) 0.0178(10) 0.0000(8) 0.0094(9) 0.0078(10)
N15 0.0628(12) 0.0232(9) 0.0226(9) 0.0000(7) 0.0151(8) 0.0039(8)
O15 0.0792(12) 0.0341(9) 0.0401(9) 0.0062(7) 0.0277(9) 0.0186(8)
C16 0.0720(18) 0.0251(11) 0.0173(10) -0.0001(8) 0.0095(10) 0.0010(10)
N16 0.0546(11) 0.0227(9) 0.0176(8) -0.0005(7) 0.0105(7) 0.0026(7)
C17 0.0423(12) 0.0266(11) 0.0214(10) -0.0008(8) 0.0064(8) 0.0003(8)
N17 0.0426(10) 0.0233(9) 0.0194(8) 0.0009(6) 0.0087(7) 0.0002(7)
O17 0.0726(11) 0.0243(8) 0.0240(8) -0.0022(6) 0.0149(7) 0.0032(7)
C18 0.0460(12) 0.0243(11) 0.0220(11) 0.0025(8) 0.0084(9) 0.0016(9)
C18A 0.0456(12) 0.0257(11) 0.0219(10) 0.0050(8) 0.0078(9) 0.0027(8)

loop_
_atom_type_symbol
_atom_type_description
_atom_type_scat_dispersion_real
_atom_type_scat_dispersion_imag
_atom_type_scat_source
C C 0.0033 0.0016 'International Tables Vol C Tables 4.2.6.8 and 6.1.1.4'
H H 0.0000 0.0000 'International Tables Vol C Tables 4.2.6.8 and 6.1.1.4'
N N 0.0061 0.0033 'International Tables Vol C Tables 4.2.6.8 and 6.1.1.4'
O O 0.0106 0.0060 'International Tables Vol C Tables 4.2.6.8 and 6.1.1.4'

loop_
_geom_angle_atom_site_label_1
_geom_angle_atom_site_label_2
_geom_angle_atom_site_label_3
_geom_angle
C2 C1 C18A 122.9(2)
C2 C1 H1 120.9(15)
C18A C1 H1 116.1(15)
C1 C2 C3 118.9(2)
C1 C2 C2A 121.2(2)
C3 C2 C2A 119.9(2)
C2 C2A H2A1 111.5(18)
C2 C2A H2A2 111.1(17)
H2A1 C2A H2A2 108(3)
C2 C2A H2A3 114.9(19)
H2A1 C2A H2A3 104(3)
H2A2 C2A H2A3 106(3)
C2 C3 C4 118.3(2)
C2 C3 C3A 121.7(2)
C4 C3 C3A 120.0(2)
C3 C3A H3A1 113.1(18)
C3 C3A H3A2 109.2(16)
H3A1 C3A H3A2 108(2)
C3 C3A H3A3 108(2)
H3A1 C3A H3A3 106(3)
H3A2 C3A H3A3 113(3)
C4A C4 C3 122.7(2)
C4A C4 H4 117.3(14)
C3 C4 H4 120.0(14)
C4 C4A C18A 119.5(2)
C4 C4A C5 120.4(2)
C18A C4A C5 120.13(19)
N5 C5 C4A 112.74(17)
N5 C5 H5A 107.9(12)
C4A C5 H5A 105.7(12)
N5 C5 H5B 105.6(14)
C4A C5 H5B 111.0(14)
H5A C5 H5B 114.0(19)
C6 N5 C5B 113.65(16)
C6 N5 C5 122.44(18)
C5B N5 C5 122.65(17)
N5 C5B N17 114.16(16)
N5 C5B C5C 114.41(16)
N17 C5B C5C 107.79(16)
N5 C5B C6B 103.00(15)
N17 C5B C6B 103.25(15)
C5C C5B C6B 113.75(16)
O5C C5C O5D 126.29(19)
O5C C5C C5B 121.11(18)
O5D C5C C5B 112.60(18)
O5D C5D C5E 110.6(2)
O5D C5D H5D1 106.7(17)
C5E C5D H5D1 112.6(17)
O5D C5D H5D2 104.6(19)
C5E C5D H5D2 110.3(19)
H5D1 C5D H5D2 112(3)
C5D C5E H5E1 108.4(17)
C5D C5E H5E2 111(2)
H5E1 C5E H5E2 100(3)
C5D C5E H5E3 110.7(19)
H5E1 C5E H5E3 111(3)
H5E2 C5E H5E3 115(3)
C5C O5D C5D 114.7(2)
O6 C6 N5 126.29(19)
O6 C6 N6 125.16(18)
N5 C6 N6 108.55(17)
C6 N6 C6B 111.53(16)
C6 N6 C7 115.10(17)
C6B N6 C7 123.49(17)
N6 C6B N16 113.30(16)
N6 C6B C6C 109.59(16)
N16 C6B C6C 115.46(17)
N6 C6B C5B 103.24(15)
N16 C6B C5B 102.76(15)
C6C C6B C5B 111.65(15)
O6C C6C O6D 126.7(2)
O6C C6C C6B 119.16(19)
O6D C6C C6B 114.17(18)
C6C O6D C6D 115.4(2)
O6D C6D C6E 109.8(3)
O6D C6D H6D1 98(3)
C6E C6D H6D1 112(2)
O6D C6D H6D2 106(2)
C6E C6D H6D2 114(2)
H6D1 C6D H6D2 116(3)
C6D C6E H6E1 110(3)
C6D C6E H6E2 112(3)
H6E1 C6E H6E2 108(4)
C6D C6E H6E3 112(3)
H6E1 C6E H6E3 114(4)
H6E2 C6E H6E3 100(4)
C6EA C6DA H6D1 37(4)
C6EA C6DA H6E1 108(5)
H6D1 C6DA H6E1 145(4)
C6EA C6DA H6E3 105(4)
H6D1 C6DA H6E3 110(3)
H6E1 C6DA H6E3 74(3)
C6EA C6DA H6D3 111.1
H6D1 C6DA H6D3 146.3
H6E1 C6DA H6D3 13.4
H6E3 C6DA H6D3 85.7
C6EA C6DA H6D4 111.1
H6D1 C6DA H6D4 96.9
H6E1 C6DA H6D4 99.2
H6E3 C6DA H6D4 29.6
H6D3 C6DA H6D4 109.0
C6DA C6EA H6D1 78(4)
C6DA C6EA H6D2 76(4)
H6D1 C6EA H6D2 98(6)
C6DA C6EA H6E4 109.5
C6DA C6EA H6E5 109.5
H6E4 C6EA H6E5 109.5
C6DA C6EA H6E6 109.5
H6E4 C6EA H6E6 109.5
H6E5 C6EA H6E6 109.5
N7 C7 N6 110.90(17)
N7 C7 H7A 112.2(11)
N6 C7 H7A 104.6(11)
N7 C7 H7B 105.8(14)
N6 C7 H7B 112.4(15)
H7A C7 H7B 111.0(18)
C8 N7 C7 120.66(17)
C8 N7 C7B 112.20(16)
C7 N7 C7B 125.12(17)
N15 C7B N7 114.69(16)
N15 C7B C7C 110.84(17)
N7 C7B C7C 114.34(18)
N15 C7B C8B 101.51(17)
N7 C7B C8B 102.05(15)
C7C C7B C8B 112.34(16)
O7C C7C O7D 125.7(2)
O7C C7C C7B 121.6(2)
O7D C7C C7B 112.65(18)
O7D C7D C7E 108.0(3)
O7D C7D H7D1 106(2)
C7E C7D H7D1 110(2)
O7D C7D H7D2 104(2)
C7E C7D H7D2 113(2)
H7D1 C7D H7D2 115(3)
C7D C7E H7E1 106(2)
C7D C7E H7E2 110(3)
H7E1 C7E H7E2 106(3)
C7D C7E H7E3 109(2)
H7E1 C7E H7E3 119(3)
H7E2 C7E H7E3 108(3)
C7C O7D C7D 115.2(2)
O8 C8 N8 125.52(19)
O8 C8 N7 125.64(19)
N8 C8 N7 108.82(16)
C8 N8 C8B 112.13(16)
C8 N8 C9 121.97(17)
C8B N8 C9 121.10(17)
N14 C8B N8 114.03(17)
N14 C8B C8C 112.64(17)
N8 C8B C8C 111.53(16)
N14 C8B C7B 103.30(16)
N8 C8B C7B 103.49(15)
C8C C8B C7B 111.13(16)
O8C C8C O8D 126.8(2)
O8C C8C C8B 122.6(2)
O8D C8C C8B 110.43(18)
O8D C8D C8E 106.9(2)
O8D C8D H8D1 106.7(14)
C8E C8D H8D1 114.3(14)
O8D C8D H8D2 108.6(16)
C8E C8D H8D2 111.0(15)
H8D1 C8D H8D2 109(2)
C8D C8E H8E1 112(2)
C8D C8E H8E2 107(2)
H8E1 C8E H8E2 111(3)
C8D C8E H8E3 112.6(16)
H8E1 C8E H8E3 106(3)
H8E2 C8E H8E3 108(3)
C8C O8D C8D 115.98(18)
N8 C9 C9A 115.76(17)
N8 C9 H9A 107.9(14)
C9A C9 H9A 110.1(13)
N8 C9 H9B 108.5(13)
C9A C9 H9B 110.6(13)
H9A C9 H9B 103.3(19)
C10 C9A C13A 117.3(2)
C10 C9A C9 120.6(2)
C13A C9A C9 122.10(19)
C11 C10 C9A 123.5(2)
C11 C10 H10 121.2(16)
C9A C10 H10 115.2(16)
C10 C11 C12 118.9(2)
C10 C11 C11A 120.3(2)
C12 C11 C11A 120.8(2)
C11 C11A H11A 108(2)
C11 C11A H11B 112.4(18)
H11A C11A H11B 107(3)
C11 C11A H11C 109(2)
H11A C11A H11C 115(3)
H11B C11A H11C 106(3)
C11 C12 C13 117.9(2)
C11 C12 C12A 121.9(2)
C13 C12 C12A 120.2(2)
C12 C12A H12A 110.3(18)
C12 C12A H12B 116(2)
H12A C12A H12B 112(3)
C12 C12A H12C 113(2)
H12A C12A H12C 103(3)
H12B C12A H12C 102(3)
C13A C13 C12 123.3(2)
C13A C13 H13 117.3(14)
C12 C13 H13 119.4(15)
C13 C13A C9A 119.1(2)
C13 C13A C14 120.0(2)
C9A C13A C14 120.8(2)
N14 C14 C13A 113.72(17)
N14 C14 H14A 107.9(15)
C13A C14 H14A 110.6(16)
N14 C14 H14B 109.3(15)
C13A C14 H14B 104.9(15)
H14A C14 H14B 110(2)
C15 N14 C8B 113.58(18)
C15 N14 C14 124.45(19)
C8B N14 C14 121.96(17)
O15 C15 N14 127.2(2)
O15 C15 N15 125.5(2)
N14 C15 N15 107.25(18)
C15 N15 C16 122.09(19)
C15 N15 C7B 113.61(17)
C16 N15 C7B 124.3(2)
N15 C16 N16 113.90(18)
N15 C16 H16A 109.5(16)
N16 C16 H16A 104.6(16)
N15 C16 H16B 110.2(12)
N16 C16 H16B 109.9(13)
H16A C16 H16B 108(2)
C17 N16 C6B 111.58(16)
C17 N16 C16 113.47(16)
C6B N16 C16 121.19(17)
O17 C17 N17 124.81(19)
O17 C17 N16 125.97(18)
N17 C17 N16 109.22(16)
C17 N17 C5B 112.54(16)
C17 N17 C18 120.94(16)
C5B N17 C18 122.10(16)
N17 C18 C18A 113.57(17)
N17 C18 H18A 107.6(14)
C18A C18 H18A 110.0(13)
N17 C18 H18B 107.8(13)
C18A C18 H18B 110.2(12)
H18A C18 H18B 107.4(18)
C1 C18A C4A 117.7(2)
C1 C18A C18 121.27(19)
C4A C18A C18 121.00(19)

loop_
_geom_bond_atom_site_label_1
_geom_bond_atom_site_label_2
_geom_bond_distance
C1 C2 1.378(3)
C1 C18A 1.391(3)
C1 H1 0.93(3)
C2 C3 1.393(3)
C2 C2A 1.502(3)
C2A H2A1 0.97(3)
C2A H2A2 0.97(3)
C2A H2A3 1.01(4)
C3 C4 1.395(3)
C3 C3A 1.492(4)
C3A H3A1 0.97(3)
C3A H3A2 0.98(3)
C3A H3A3 0.93(4)
C4 C4A 1.367(3)
C4 H4 0.95(2)
C4A C18A 1.401(3)
C4A C5 1.506(3)
C5 N5 1.461(3)
C5 H5A 1.01(2)
C5 H5B 1.00(3)
N5 C6 1.358(3)
N5 C5B 1.430(3)
C5B N17 1.437(3)
C5B C5C 1.539(3)
C5B C6B 1.581(3)
C5C O5C 1.192(3)
C5C O5D 1.317(3)
C5D O5D 1.461(3)
C5D C5E 1.482(4)
C5D H5D1 1.00(3)
C5D H5D2 0.99(3)
C5E H5E1 1.04(3)
C5E H5E2 0.95(4)
C5E H5E3 0.98(3)
C6 O6 1.209(2)
C6 N6 1.394(3)
N6 C6B 1.447(3)
N6 C7 1.467(3)
C6B N16 1.453(2)
C6B C6C 1.535(3)
C6C O6C 1.200(3)
C6C O6D 1.309(3)
O6D C6D 1.474(3)
C6D C6E 1.487(5)
C6D H6D1 1.07(5)
C6D H6D2 0.97(4)
C6E H6E1 1.06(5)
C6E H6E2 0.99(5)
C6E H6E3 1.02(5)
C6DA C6EA 1.48(2)
C6DA H6D1 1.59(6)
C6DA H6E1 1.56(6)
C6DA H6E3 1.34(6)
C6DA H6D3 0.9900
C6DA H6D4 0.9900
C6EA H6D1 0.98(9)
C6EA H6D2 1.29(9)
C6EA H6E4 0.9800
C6EA H6E5 0.9800
C6EA H6E6 0.9800
C7 N7 1.446(3)
C7 H7A 1.00(2)
C7 H7B 0.93(3)
N7 C8 1.377(3)
N7 C7B 1.452(2)
C7B N15 1.432(3)
C7B C7C 1.540(3)
C7B C8B 1.581(3)
C7C O7C 1.193(3)
C7C O7D 1.309(3)
C7D O7D 1.461(3)
C7D C7E 1.482(5)
C7D H7D1 1.07(4)
C7D H7D2 0.96(4)
C7E H7E1 1.06(5)
C7E H7E2 0.98(4)
C7E H7E3 1.11(5)
C8 O8 1.210(2)
C8 N8 1.364(3)
N8 C8B 1.432(3)
N8 C9 1.462(3)
C8B N14 1.421(3)
C8B C8C 1.550(3)
C8C O8C 1.188(3)
C8C O8D 1.319(3)
C8D O8D 1.457(3)
C8D C8E 1.494(4)
C8D H8D1 1.05(3)
C8D H8D2 0.98(3)
C8E H8E1 0.92(3)
C8E H8E2 0.93(4)
C8E H8E3 1.04(3)
C9 C9A 1.498(3)
C9 H9A 0.96(2)
C9 H9B 1.02(2)
C9A C10 1.386(3)
C9A C13A 1.404(3)
C10 C11 1.380(3)
C10 H10 0.93(3)
C11 C12 1.390(3)
C11 C11A 1.505(4)
C11A H11A 0.95(4)
C11A H11B 0.96(3)
C11A H11C 0.99(4)
C12 C13 1.390(3)
C12 C12A 1.490(4)
C12A H12A 0.97(3)
C12A H12B 0.93(4)
C12A H12C 1.03(4)
C13 C13A 1.369(3)
C13 H13 0.94(3)
C13A C14 1.506(3)
C14 N14 1.450(3)
C14 H14A 0.97(3)
C14 H14B 0.95(3)
N14 C15 1.355(3)
C15 O15 1.207(3)
C15 N15 1.381(3)
N15 C16 1.417(3)
C16 N16 1.473(3)
C16 H16A 0.93(3)
C16 H16B 1.01(2)
N16 C17 1.380(3)
C17 O17 1.211(2)
C17 N17 1.358(3)
N17 C18 1.459(3)
C18 C18A 1.497(3)
C18 H18A 1.01(3)
C18 H18B 0.98(2)
